data_4509954
loop_
_publ_author_name
'Putta, Anjaneyulu'
'Mottishaw, Jeffery D.'
'Wang, Zhihua'
'Sun, Haoran'

_publ_section_title
;
 Rational Design of Lamellar \p--\p Stacked Organic Crystalline Materials
 with Short Interplanar Distance
;
_journal_issue 1
_journal_name_full 'Crystal Growth &amp; Design'
_journal_page_first 350
_journal_paper_doi 10.1021/cg401637a
_journal_volume 14
_journal_year 2014
_chemical_formula_moiety 'C24 H11 F9 N2'
_chemical_formula_sum 'C24 H11 F9 N2'
_chemical_formula_weight 498.35
_chemical_name_common MonoC4F9dibenzphenazine
_chemical_name_systematic 11-perfluorobutyl-dibenz[a,c]phenazine
_space_group_IT_number 19
_symmetry_cell_setting orthorhombic
_symmetry_space_group_name_Hall 'P 2ac 2ab'
_symmetry_space_group_name_H-M 'P 21 21 21'
_atom_sites_solution_hydrogens geom
_atom_sites_solution_primary direct
_atom_sites_solution_secondary difmap
_audit_creation_method SHELXL-97
_cell_angle_alpha 90.00
_cell_angle_beta 90.00
_cell_angle_gamma 90.00
_cell_formula_units_Z 4
_cell_length_a 5.1175(7)
_cell_length_b 13.0267(17)
_cell_length_c 29.290(4)
_cell_measurement_reflns_used 6616
_cell_measurement_temperature 100(2)
_cell_measurement_theta_max 18.58
_cell_measurement_theta_min 2.61
_cell_volume 1952.6(5)
_computing_cell_refinement 'Bruker SMART'
_computing_data_collection 'Bruker SMART'
_computing_data_reduction 'Bruker SAINT'
_computing_molecular_graphics 'Bruker SHELXTL'
_computing_publication_material 'Bruker SHELXTL'
_computing_structure_refinement 'SHELXL-97 (Sheldrick, 1997)'
_computing_structure_solution 'Bruker SHELXTL'
_diffrn_ambient_temperature 100(2)
_diffrn_measured_fraction_theta_full 0.999
_diffrn_measured_fraction_theta_max 0.999
_diffrn_measurement_device_type 'CCD area detector'
_diffrn_measurement_method 'phi and omega scans'
_diffrn_radiation_monochromator graphite
_diffrn_radiation_source 'fine-focus sealed tube'
_diffrn_radiation_type MoK\a
_diffrn_radiation_wavelength 0.71073
_diffrn_reflns_av_R_equivalents 0.0318
_diffrn_reflns_av_sigmaI/netI 0.0184
_diffrn_reflns_limit_h_max 4
_diffrn_reflns_limit_h_min -4
_diffrn_reflns_limit_k_max 11
_diffrn_reflns_limit_k_min -11
_diffrn_reflns_limit_l_max 26
_diffrn_reflns_limit_l_min -26
_diffrn_reflns_number 9936
_diffrn_reflns_theta_full 18.58
_diffrn_reflns_theta_max 18.58
_diffrn_reflns_theta_min 1.71
_exptl_absorpt_coefficient_mu 0.161
_exptl_absorpt_correction_T_max 0.9825
_exptl_absorpt_correction_T_min 0.9239
_exptl_absorpt_correction_type multi-scan
_exptl_absorpt_process_details SADABS
_exptl_crystal_colour Yellow
_exptl_crystal_density_diffrn 1.695
_exptl_crystal_density_method 'not measured'
_exptl_crystal_description Needle
_exptl_crystal_F_000 1000
_exptl_crystal_size_max 0.50
_exptl_crystal_size_mid 0.15
_exptl_crystal_size_min 0.11
_refine_diff_density_max 0.112
_refine_diff_density_min -0.125
_refine_diff_density_rms 0.026
_refine_ls_abs_structure_details 'Flack H D (1983), Acta Cryst. A39, 876-881'
_refine_ls_abs_structure_Flack 1.0(8)
_refine_ls_extinction_method none
_refine_ls_goodness_of_fit_ref 1.130
_refine_ls_hydrogen_treatment constr
_refine_ls_matrix_type full
_refine_ls_number_parameters 316
_refine_ls_number_reflns 1482
_refine_ls_number_restraints 0
_refine_ls_restrained_S_all 1.130
_refine_ls_R_factor_all 0.0239
_refine_ls_R_factor_gt 0.0213
_refine_ls_shift/su_max 0.001
_refine_ls_shift/su_mean 0.000
_refine_ls_structure_factor_coef Fsqd
_refine_ls_weighting_details 'calc w=1/[\s^2^(Fo^2^)+(0.0347P)^2^+0.2303P] where P=(Fo^2^+2Fc^2^)/3'
_refine_ls_weighting_scheme calc
_refine_ls_wR_factor_gt 0.0536
_refine_ls_wR_factor_ref 0.0551
_reflns_number_gt 1399
_reflns_number_total 1482
_reflns_threshold_expression >2sigma(I)
_cod_data_source_file cg401637a_si_002.cif
_cod_data_source_block 13046
_cod_depositor_comments
;
The following automatic conversions were performed:

'_symmetry_cell_setting' value 'Orthorhombic' changed to
'orthorhombic' according to
/usr/data/users/saulius/automatic-downloads/current/ACS/lib/dictionaries/cif_core.dic
dictionary named 'cif_core.dic' version 2.4.2 from 2011-04-26.

Automatic conversion script
Id: cif_fix_values 2281 2013-09-26 08:29:07Z andrius 
;
_cod_original_cell_volume 1952.6(4)
_cod_original_sg_symbol_H-M 'P2(1)2(1)2(1) '
_cod_database_code 4509954

loop_
_symmetry_equiv_pos_as_xyz
'x, y, z'
'-x+1/2, -y, z+1/2'
'x+1/2, -y+1/2, -z'
'-x, y+1/2, -z+1/2'

loop_
_atom_site_label
_atom_site_type_symbol
_atom_site_fract_x
_atom_site_fract_y
_atom_site_fract_z
_atom_site_U_iso_or_equiv
_atom_site_adp_type
_atom_site_occupancy
_atom_site_symmetry_multiplicity
_atom_site_calc_flag
_atom_site_refinement_flags
F001 F 1.0607(4) 0.08139(12) 0.64570(6) 0.0283(5) Uani 1 1 d .
F002 F 0.9579(4) 0.18164(13) 0.70283(6) 0.0307(5) Uani 1 1 d .
F003 F 1.3813(3) 0.29725(13) 0.68875(6) 0.0336(6) Uani 1 1 d .
F004 F 1.5235(4) 0.19362(12) 0.63593(5) 0.0266(5) Uani 1 1 d .
F005 F 1.5042(4) 0.02432(14) 0.68723(6) 0.0441(6) Uani 1 1 d .
F006 F 1.4372(4) 0.13205(15) 0.74277(6) 0.0415(6) Uani 1 1 d .
F007 F 0.9960(5) 0.03117(14) 0.76549(7) 0.0523(6) Uani 1 1 d .
F008 F 1.3255(5) -0.06789(17) 0.75987(7) 0.0593(7) Uani 1 1 d .
F009 F 1.0323(5) -0.06773(15) 0.70818(7) 0.0591(7) Uani 1 1 d .
N010 N 0.6279(6) 0.4101(2) 0.52525(9) 0.0179(7) Uani 1 1 d .
N011 N 0.6359(7) 0.4831(2) 0.61615(9) 0.0195(7) Uani 1 1 d .
C012 C 0.7968(7) 0.3715(3) 0.55669(13) 0.0152(8) Uani 1 1 d .
C013 C 1.1328(6) 0.2496(2) 0.57523(12) 0.0182(9) Uani 1 1 d .
H013 H 1.2438 0.1966 0.5665 0.022 Uiso 1 1 calc R
C014 C 0.0999(7) 0.6004(3) 0.52082(12) 0.0194(9) Uani 1 1 d .
C015 C 0.2852(7) 0.5996(3) 0.59944(13) 0.0181(9) Uani 1 1 d .
C016 C 0.4696(8) 0.5205(3) 0.58532(13) 0.0184(8) Uani 1 1 d .
C017 C 0.1017(7) 0.6382(3) 0.56841(13) 0.0217(9) Uani 1 1 d .
C018 C -0.0827(7) 0.5998(3) 0.44459(13) 0.0247(9) Uani 1 1 d .
H018 H -0.2043 0.6246 0.4238 0.030 Uiso 1 1 calc R
C019 C 1.1364(7) 0.2850(3) 0.62098(11) 0.0167(9) Uani 1 1 d .
C020 C 0.9704(7) 0.2918(3) 0.54414(11) 0.0185(8) Uani 1 1 d .
H020 H 0.9725 0.2682 0.5142 0.022 Uiso 1 1 calc R
C021 C 0.2790(7) 0.5252(3) 0.50696(13) 0.0168(9) Uani 1 1 d .
C022 C 0.0959(8) 0.5260(3) 0.43125(13) 0.0266(9) Uani 1 1 d .
H022 H 0.0947 0.5011 0.4015 0.032 Uiso 1 1 calc R
C023 C 0.2740(7) 0.4900(2) 0.46205(14) 0.0222(9) Uani 1 1 d .
H023 H 0.3948 0.4408 0.4528 0.027 Uiso 1 1 calc R
C024 C 0.9760(8) 0.3632(3) 0.63372(12) 0.0212(9) Uani 1 1 d .
H024 H 0.9815 0.3875 0.6636 0.025 Uiso 1 1 calc R
C025 C -0.0746(7) 0.7131(3) 0.58392(14) 0.0270(9) Uani 1 1 d .
H025 H -0.1968 0.7404 0.5638 0.032 Uiso 1 1 calc R
C026 C 1.3016(7) 0.2322(3) 0.65543(12) 0.0211(9) Uani 1 1 d .
C027 C 0.8010(7) 0.4079(3) 0.60216(13) 0.0172(8) Uani 1 1 d .
C028 C 0.4659(7) 0.4835(3) 0.53927(12) 0.0172(9) Uani 1 1 d .
C029 C 0.2876(7) 0.6352(3) 0.64463(13) 0.0294(9) Uani 1 1 d .
H029 H 0.4102 0.6096 0.6651 0.035 Uiso 1 1 calc R
C030 C 1.3185(8) 0.0743(3) 0.71095(12) 0.0276(10) Uani 1 1 d .
C031 C -0.0696(7) 0.7469(2) 0.62846(14) 0.0311(10) Uani 1 1 d .
H031 H -0.1882 0.7964 0.6381 0.037 Uiso 1 1 calc R
C032 C -0.0808(7) 0.6365(2) 0.48869(14) 0.0243(9) Uani 1 1 d .
H032 H -0.2017 0.6862 0.4973 0.029 Uiso 1 1 calc R
C033 C 1.1614(7) 0.1423(3) 0.67900(12) 0.0203(9) Uani 1 1 d .
C034 C 1.1653(8) -0.0068(3) 0.73605(13) 0.0312(10) Uani 1 1 d .
C035 C 0.1108(8) 0.7075(3) 0.65887(13) 0.0318(10) Uani 1 1 d .
H035 H 0.1124 0.7301 0.6890 0.038 Uiso 1 1 calc R

loop_
_atom_site_aniso_label
_atom_site_aniso_U_11
_atom_site_aniso_U_22
_atom_site_aniso_U_33
_atom_site_aniso_U_23
_atom_site_aniso_U_13
_atom_site_aniso_U_12
F001 0.0354(12) 0.0229(10) 0.0267(11) 0.0011(10) -0.0054(10) -0.0051(11)
F002 0.0237(12) 0.0388(11) 0.0298(11) 0.0043(10) 0.0037(11) 0.0064(11)
F003 0.0384(13) 0.0292(11) 0.0331(12) -0.0046(11) -0.0168(11) 0.0020(11)
F004 0.0150(12) 0.0308(10) 0.0341(12) 0.0042(9) -0.0008(10) 0.0053(11)
F005 0.0400(13) 0.0537(13) 0.0386(13) 0.0195(11) 0.0106(13) 0.0250(14)
F006 0.0398(14) 0.0550(12) 0.0296(13) 0.0105(11) -0.0169(12) -0.0049(13)
F007 0.0601(16) 0.0472(12) 0.0495(14) 0.0106(12) 0.0216(15) 0.0134(15)
F008 0.0548(16) 0.0662(15) 0.0568(14) 0.0335(13) 0.0085(13) 0.0197(15)
F009 0.0932(19) 0.0340(11) 0.0500(14) 0.0110(12) -0.0081(15) -0.0084(16)
N010 0.0172(17) 0.0143(18) 0.0223(18) 0.0050(17) -0.0038(18) 0.0008(17)
N011 0.0224(19) 0.0183(18) 0.018(2) 0.0015(17) 0.0026(18) -0.0005(18)
C012 0.015(2) 0.012(2) 0.019(3) 0.000(2) 0.006(2) -0.008(2)
C013 0.013(2) 0.017(2) 0.024(2) -0.001(2) 0.000(2) 0.0017(19)
C014 0.013(2) 0.016(2) 0.030(3) 0.004(2) -0.001(2) 0.000(2)
C015 0.015(2) 0.015(2) 0.024(3) 0.002(2) 0.001(2) 0.003(2)
C016 0.018(2) 0.016(2) 0.021(3) 0.004(2) 0.001(2) -0.005(2)
C017 0.017(2) 0.017(2) 0.031(3) 0.005(2) 0.010(3) -0.003(2)
C018 0.014(2) 0.018(2) 0.042(3) 0.010(2) -0.010(2) -0.001(2)
C019 0.013(2) 0.015(2) 0.022(3) 0.0005(19) -0.004(2) 0.001(2)
C020 0.019(2) 0.018(2) 0.019(2) -0.0003(19) 0.000(2) -0.004(2)
C021 0.016(2) 0.015(2) 0.019(3) 0.005(2) -0.002(2) -0.003(2)
C022 0.028(2) 0.021(2) 0.030(2) 0.004(2) -0.009(2) -0.007(2)
C023 0.020(2) 0.018(2) 0.029(3) 0.003(2) -0.002(2) 0.003(2)
C024 0.027(2) 0.021(2) 0.015(2) 0.005(2) -0.005(2) -0.009(2)
C025 0.023(2) 0.018(2) 0.040(3) 0.009(2) 0.005(2) -0.001(2)
C026 0.020(2) 0.018(2) 0.025(2) -0.006(2) -0.004(2) 0.003(2)
C027 0.018(2) 0.011(2) 0.023(3) 0.000(2) 0.002(2) -0.003(2)
C028 0.016(2) 0.011(2) 0.024(3) 0.003(2) 0.005(2) -0.006(2)
C029 0.031(2) 0.024(2) 0.033(3) 0.003(2) 0.002(2) 0.007(2)
C030 0.026(2) 0.034(2) 0.023(2) 0.003(2) 0.005(2) 0.005(2)
C031 0.033(3) 0.022(2) 0.038(3) 0.000(2) 0.017(2) 0.005(2)
C032 0.019(2) 0.017(2) 0.037(3) 0.000(2) 0.001(2) 0.002(2)
C033 0.019(2) 0.023(2) 0.018(2) -0.001(2) -0.003(2) 0.002(2)
C034 0.037(3) 0.034(3) 0.022(2) 0.001(3) -0.007(3) 0.014(3)
C035 0.043(3) 0.027(2) 0.025(2) 0.001(2) 0.003(3) 0.005(2)

loop_
_atom_type_symbol
_atom_type_description
_atom_type_scat_dispersion_real
_atom_type_scat_dispersion_imag
_atom_type_scat_source
C C 0.0033 0.0016 'International Tables Vol C Tables 4.2.6.8 and 6.1.1.4'
H H 0.0000 0.0000 'International Tables Vol C Tables 4.2.6.8 and 6.1.1.4'
N N 0.0061 0.0033 'International Tables Vol C Tables 4.2.6.8 and 6.1.1.4'
F F 0.0171 0.0103 'International Tables Vol C Tables 4.2.6.8 and 6.1.1.4'

loop_
_geom_angle_atom_site_label_1
_geom_angle_atom_site_label_2
_geom_angle_atom_site_label_3
_geom_angle
C028 N010 C012 116.9(3)
C016 N011 C027 117.2(3)
N010 C012 C027 121.6(3)
N010 C012 C020 119.6(3)
C027 C012 C020 118.8(4)
C020 C013 C019 120.9(3)
C020 C013 H013 119.6
C019 C013 H013 119.6
C032 C014 C021 118.1(3)
C032 C014 C017 121.7(4)
C021 C014 C017 120.1(3)
C017 C015 C029 119.9(3)
C017 C015 C016 120.3(4)
C029 C015 C016 119.7(4)
N011 C016 C028 121.6(3)
N011 C016 C015 118.7(3)
C028 C016 C015 119.7(4)
C015 C017 C025 118.1(3)
C015 C017 C014 119.7(3)
C025 C017 C014 122.2(4)
C032 C018 C022 120.1(3)
C032 C018 H018 119.9
C022 C018 H018 119.9
C024 C019 C013 119.7(3)
C024 C019 C026 120.3(3)
C013 C019 C026 119.9(3)
C013 C020 C012 120.7(3)
C013 C020 H020 119.7
C012 C020 H020 119.7
C023 C021 C014 119.5(3)
C023 C021 C028 120.3(4)
C014 C021 C028 120.3(4)
C023 C022 C018 119.6(3)
C023 C022 H022 120.2
C018 C022 H022 120.2
C022 C023 C021 121.5(3)
C022 C023 H023 119.3
C021 C023 H023 119.3
C019 C024 C027 120.8(3)
C019 C024 H024 119.6
C027 C024 H024 119.6
C031 C025 C017 121.1(3)
C031 C025 H025 119.5
C017 C025 H025 119.5
F003 C026 F004 106.3(3)
F003 C026 C019 111.8(3)
F004 C026 C019 111.1(3)
F003 C026 C033 107.0(3)
F004 C026 C033 107.2(3)
C019 C026 C033 113.1(3)
N011 C027 C024 119.7(4)
N011 C027 C012 121.1(3)
C024 C027 C012 119.2(4)
N010 C028 C016 121.6(3)
N010 C028 C021 118.6(3)
C016 C028 C021 119.8(4)
C035 C029 C015 120.6(3)
C035 C029 H029 119.7
C015 C029 H029 119.7
F006 C030 F005 108.1(3)
F006 C030 C034 106.8(3)
F005 C030 C034 106.2(3)
F006 C030 C033 109.9(3)
F005 C030 C033 109.8(3)
C034 C030 C033 115.7(3)
C025 C031 C035 120.3(3)
C025 C031 H031 119.8
C035 C031 H031 119.8
C018 C032 C014 121.2(3)
C018 C032 H032 119.4
C014 C032 H032 119.4
F002 C033 F001 107.4(3)
F002 C033 C030 108.1(3)
F001 C033 C030 107.6(3)
F002 C033 C026 107.6(3)
F001 C033 C026 107.4(3)
C030 C033 C026 118.3(3)
F007 C034 F009 106.8(3)
F007 C034 F008 106.5(3)
F009 C034 F008 106.2(3)
F007 C034 C030 113.4(3)
F009 C034 C030 112.7(3)
F008 C034 C030 110.6(3)
C029 C035 C031 120.0(3)
C029 C035 H035 120.0
C031 C035 H035 120.0

loop_
_geom_bond_atom_site_label_1
_geom_bond_atom_site_label_2
_geom_bond_distance
F001 C033 1.359(3)
F002 C033 1.355(4)
F003 C026 1.355(3)
F004 C026 1.367(4)
F005 C030 1.345(4)
F006 C030 1.343(4)
F007 C034 1.319(4)
F008 C034 1.339(4)
F009 C034 1.326(4)
N010 C028 1.331(4)
N010 C012 1.360(4)
N011 C016 1.333(4)
N011 C027 1.357(4)
C012 C027 1.414(4)
C012 C020 1.415(4)
C013 C020 1.349(4)
C013 C019 1.417(4)
C013 H013 0.9300
C014 C032 1.400(4)
C014 C021 1.402(4)
C014 C017 1.478(4)
C015 C017 1.401(4)
C015 C029 1.403(4)
C015 C016 1.457(4)
C016 C028 1.432(4)
C017 C025 1.405(4)
C018 C032 1.378(4)
C018 C022 1.382(4)
C018 H018 0.9300
C019 C024 1.360(4)
C019 C026 1.485(4)
C020 H020 0.9300
C021 C023 1.394(4)
C021 C028 1.451(5)
C022 C023 1.366(4)
C022 H022 0.9300
C023 H023 0.9300
C024 C027 1.412(4)
C024 H024 0.9300
C025 C031 1.377(4)
C025 H025 0.9300
C026 C033 1.537(4)
C029 C035 1.371(4)
C029 H029 0.9300
C030 C034 1.507(5)
C030 C033 1.519(4)
C031 C035 1.381(5)
C031 H031 0.9300
C032 H032 0.9300
C035 H035 0.9300
